data_4026758
loop_
_publ_author_name
'M. Jos\'e Alves'
'Flora T. Costa'
'Vera C. M. Duarte'
'Antonio Gil Fortes'
'Jos\'e A. Martins'
'Nuno M. Micaelo'

_publ_section_title
;
 Advances in the Synthesis of Homochiral (-)-1-Azafagomine and
 (+)-5-epi-1-Azafagomine. 1-N-Phenyl Carboxamide Derivatives of both
 Enantiomers of 1-Azafagomine: Leads for the Synthesis of Active
 \a-Glycosidase Inhibitors.
;
_journal_name_full 'Journal of Organic Chemistry'
_journal_page_first 9584
_journal_page_last 9592
_journal_paper_doi 10.1021/jo201486q
_journal_volume 76
_journal_year 2011
_chemical_absolute_configuration rm
_chemical_compound_source 'synthesis as described'
_chemical_formula_moiety 'C13 H15 N3 O2'
_chemical_formula_sum 'C13 H15 N3 O2'
_chemical_formula_weight 245.28
_chemical_name_systematic
;
 ?
;
_space_group_crystal_system orthorhombic
_space_group_IT_number 19
_space_group_name_Hall 'P 2ac 2ab'
_space_group_name_H-M_alt 'P 21 21 21'
_symmetry_space_group_name_Hall 'P 2ac 2ab'
_symmetry_space_group_name_H-M 'P 21 21 21'
_atom_sites_solution_hydrogens geom
_atom_sites_solution_primary direct
_atom_sites_solution_secondary difmap
_audit_creation_date 2010-07-20T10:29:32-00:00
_audit_creation_method 'WinGX routine CIF_UPDATE'
_cell_angle_alpha 90
_cell_angle_beta 90
_cell_angle_gamma 90
_cell_formula_units_Z 4
_cell_length_a 9.4472(12)
_cell_length_b 10.9829(14)
_cell_length_c 11.0176(14)
_cell_measurement_reflns_used 6109
_cell_measurement_temperature 100(2)
_cell_measurement_theta_max 26.82
_cell_measurement_theta_min 2.61
_cell_measurement_wavelength 0.71073
_cell_volume 1143.2(3)
_computing_cell_refinement 'APPEX2 (BRUKER AXS, 2005)'
_computing_data_collection 'APPEX2 (BRUKER AXS, 2005)'
_computing_data_reduction 'APPEX2 (BRUKER AXS, 2005)'
_computing_molecular_graphics 'Ortep-3 for Windows (Farrugia, 1997)'
_computing_publication_material 'WinGX publication routines (Farrugia, 1999)'
_computing_structure_refinement 'SHELXL-97 (Sheldrick, 1997)'
_computing_structure_solution 'SIR-97  (Giacovazzo et all, 1999)'
_diffrn_ambient_temperature 100(2)
_diffrn_measured_fraction_theta_full 1
_diffrn_measured_fraction_theta_max 1
_diffrn_measurement_device 'four-circle diffractometer'
_diffrn_measurement_device_type 'BRUKER APPEX-II CCD'
_diffrn_measurement_method 'omega and phi scans'
_diffrn_radiation_monochromator graphite
_diffrn_radiation_probe x-ray
_diffrn_radiation_source 'fine-focus sealed tube'
_diffrn_radiation_type MoK\a
_diffrn_radiation_wavelength 0.7107
_diffrn_reflns_av_R_equivalents 0.0327
_diffrn_reflns_av_unetI/netI 0.0178
_diffrn_reflns_limit_h_max 11
_diffrn_reflns_limit_h_min -11
_diffrn_reflns_limit_k_max 13
_diffrn_reflns_limit_k_min 0
_diffrn_reflns_limit_l_max 13
_diffrn_reflns_limit_l_min 0
_diffrn_reflns_number 13575
_diffrn_reflns_theta_full 26.82
_diffrn_reflns_theta_max 26.82
_diffrn_reflns_theta_min 2.62
_exptl_absorpt_coefficient_mu 0.099
_exptl_absorpt_correction_T_max 1
_exptl_absorpt_correction_T_min 0.8883
_exptl_absorpt_correction_type multi-scan
_exptl_absorpt_process_details 'BRUKER SADABS'
_exptl_crystal_colour colourless
_exptl_crystal_density_diffrn 1.425
_exptl_crystal_description prism
_exptl_crystal_F_000 520
_exptl_crystal_size_max 0.42
_exptl_crystal_size_mid 0.32
_exptl_crystal_size_min 0.17
_refine_diff_density_max 0.334
_refine_diff_density_min -0.192
_refine_diff_density_rms 0.039
_refine_ls_extinction_method none
_refine_ls_goodness_of_fit_ref 1.083
_refine_ls_hydrogen_treatment mixed
_refine_ls_matrix_type full
_refine_ls_number_parameters 166
_refine_ls_number_reflns 1421
_refine_ls_number_restraints 0
_refine_ls_restrained_S_all 1.083
_refine_ls_R_factor_all 0.0348
_refine_ls_R_factor_gt 0.0328
_refine_ls_shift/su_max 0
_refine_ls_shift/su_mean 0
_refine_ls_structure_factor_coef Fsqd
_refine_ls_weighting_details 'calc w=1/[\s^2^(Fo^2^)+(0.0417P)^2^+0.4150P] where P=(Fo^2^+2Fc^2^)/3'
_refine_ls_weighting_scheme calc
_refine_ls_wR_factor_gt 0.0833
_refine_ls_wR_factor_ref 0.0846
_reflns_number_gt 1356
_reflns_number_total 1421
_reflns_threshold_expression >2\s(I)
_cod_data_source_file jo201486q_si_003.cif
_cod_data_source_block um02hma
_cod_database_code 4026758

loop_
_space_group_symop_operation_xyz
'x, y, z'
'-x+1/2, -y, z+1/2'
'x+1/2, -y+1/2, -z'
'-x, y+1/2, -z+1/2'

loop_
_atom_site_label
_atom_site_type_symbol
_atom_site_fract_x
_atom_site_fract_y
_atom_site_fract_z
_atom_site_U_iso_or_equiv
_atom_site_adp_type
_atom_site_occupancy
_atom_site_symmetry_multiplicity
_atom_site_calc_flag
_atom_site_refinement_flags
N1 N 0.47559(18) 0.02327(16) 0.18724(15) 0.0238(4) Uani 1 1 d .
N2 N 0.37537(18) 0.06293(16) 0.10014(16) 0.0241(4) Uani 1 1 d .
C3 C 0.4201(2) 0.17058(17) 0.03324(18) 0.0197(4) Uani 1 1 d .
H3 H 0.3471 0.1938 -0.0282 0.024 Uiso 1 1 calc R
C4 C 0.5598(2) 0.14336(19) -0.02811(19) 0.0243(4) Uani 1 1 d .
H4 H 0.5875 0.1877 -0.0982 0.029 Uiso 1 1 calc R
C5 C 0.6431(2) 0.0576(2) 0.0163(2) 0.0296(5) Uani 1 1 d .
H5 H 0.7325 0.0443 -0.0211 0.036 Uiso 1 1 calc R
C6 C 0.6029(2) -0.01928(19) 0.1225(2) 0.0271(5) Uani 1 1 d .
H6A H 0.5864 -0.1036 0.0941 0.033 Uiso 1 1 calc R
H6B H 0.6832 -0.0213 0.1802 0.033 Uiso 1 1 calc R
C7 C 0.4388(2) 0.27239(18) 0.12711(19) 0.0240(4) Uani 1 1 d .
H7A H 0.4735 0.347 0.0864 0.029 Uiso 1 1 calc R
H7B H 0.3464 0.2911 0.1653 0.029 Uiso 1 1 calc R
O8 O 0.53716(15) 0.23557(13) 0.21779(14) 0.0265(3) Uani 1 1 d .
C9 C 0.4970(2) 0.1228(2) 0.2728(2) 0.0264(5) Uani 1 1 d .
H9A H 0.4082 0.1355 0.3188 0.032 Uiso 1 1 calc R
H9B H 0.5712 0.0987 0.3315 0.032 Uiso 1 1 calc R
C10 C 0.2518(2) 0.00151(18) 0.08112(16) 0.0175(4) Uani 1 1 d .
O11 O 0.16797(14) 0.03464(13) 0.00285(12) 0.0216(3) Uani 1 1 d .
N12 N 0.23318(17) -0.09598(15) 0.15691(15) 0.0191(3) Uani 1 1 d .
H12 H 0.303(3) -0.113(2) 0.201(2) 0.023 Uiso 1 1 d .
C13 C 0.12059(19) -0.17933(17) 0.15534(17) 0.0171(4) Uani 1 1 d .
C14 C -0.0033(2) -0.16240(18) 0.08847(18) 0.0205(4) Uani 1 1 d .
H14 H -0.0158 -0.0909 0.0412 0.025 Uiso 1 1 calc R
C15 C -0.1087(2) -0.25136(19) 0.09157(18) 0.0223(4) Uani 1 1 d .
H15 H -0.1927 -0.24 0.0456 0.027 Uiso 1 1 calc R
C16 C -0.0931(2) -0.35599(18) 0.16052(18) 0.0230(4) Uani 1 1 d .
H16 H -0.1647 -0.4167 0.1608 0.028 Uiso 1 1 calc R
C17 C 0.0288(2) -0.37072(18) 0.22915(19) 0.0225(4) Uani 1 1 d .
H17 H 0.0397 -0.4413 0.2782 0.027 Uiso 1 1 calc R
C18 C 0.1348(2) -0.28366(17) 0.22692(18) 0.0195(4) Uani 1 1 d .
H18 H 0.2177 -0.2949 0.2744 0.023 Uiso 1 1 calc R

loop_
_atom_site_aniso_label
_atom_site_aniso_U_11
_atom_site_aniso_U_22
_atom_site_aniso_U_33
_atom_site_aniso_U_23
_atom_site_aniso_U_13
_atom_site_aniso_U_12
N1 0.0199(8) 0.0255(8) 0.0261(9) 0.0077(7) -0.0082(7) -0.0042(7)
N2 0.0216(8) 0.0243(8) 0.0264(9) 0.0098(7) -0.0092(7) -0.0063(7)
C3 0.0194(9) 0.0192(9) 0.0205(9) 0.0054(8) -0.0014(8) -0.0021(8)
C4 0.0250(10) 0.0263(10) 0.0217(9) 0.0007(9) 0.0028(8) -0.0028(8)
C5 0.0268(11) 0.0352(12) 0.0267(11) -0.0007(10) 0.0057(9) 0.0045(9)
C6 0.0247(10) 0.0208(9) 0.0358(12) -0.0005(9) -0.0063(9) 0.0005(8)
C7 0.0194(9) 0.0232(10) 0.0293(10) -0.0012(9) -0.0017(8) 0.0004(8)
O8 0.0250(7) 0.0252(7) 0.0292(7) -0.0023(6) -0.0059(6) 0.0001(6)
C9 0.0199(9) 0.0385(12) 0.0210(10) 0.0019(9) -0.0009(8) -0.0045(9)
C10 0.0177(8) 0.0166(8) 0.0180(9) -0.0025(7) 0.0015(7) 0.0009(7)
O11 0.0187(6) 0.0234(7) 0.0226(7) 0.0028(6) -0.0045(6) -0.0015(6)
N12 0.0160(7) 0.0202(8) 0.0212(8) 0.0032(7) -0.0043(7) -0.0024(7)
C13 0.0161(8) 0.0178(9) 0.0175(8) -0.0032(7) 0.0029(7) -0.0012(7)
C14 0.0192(9) 0.0214(9) 0.0208(9) -0.0017(8) -0.0010(8) -0.0007(8)
C15 0.0170(8) 0.0274(10) 0.0225(9) -0.0045(8) -0.0015(8) -0.0017(8)
C16 0.0207(9) 0.0224(9) 0.0260(10) -0.0052(9) 0.0041(8) -0.0051(8)
C17 0.0244(10) 0.0178(9) 0.0252(10) 0.0007(8) 0.0051(8) -0.0014(8)
C18 0.0171(8) 0.0206(9) 0.0208(9) -0.0011(8) 0.0007(8) 0.0011(7)

loop_
_atom_type_symbol
_atom_type_description
_atom_type_scat_dispersion_real
_atom_type_scat_dispersion_imag
_atom_type_scat_source
C C 0.0033 0 'International Tables Vol C Tables 4.2.6.8 and 6.1.1.4'
H H 0 0 'International Tables Vol C Tables 4.2.6.8 and 6.1.1.4'
N N 0.0061 0 'International Tables Vol C Tables 4.2.6.8 and 6.1.1.4'
O O 0.0106 0 'International Tables Vol C Tables 4.2.6.8 and 6.1.1.4'

loop_
_geom_angle_atom_site_label_1
_geom_angle_atom_site_label_2
_geom_angle_atom_site_label_3
_geom_angle
N2 N1 C9 107.45(16)
N2 N1 C6 108.35(16)
C9 N1 C6 115.96(16)
C10 N2 N1 121.59(16)
C10 N2 C3 124.90(16)
N1 N2 C3 113.49(15)
N2 C3 C4 108.61(16)
N2 C3 C7 106.51(16)
C4 C3 C7 110.20(16)
N2 C3 H3 110.5
C4 C3 H3 110.5
C7 C3 H3 110.5
C5 C4 C3 119.70(19)
C5 C4 H4 120.2
C3 C4 H4 120.2
C4 C5 C6 122.8(2)
C4 C5 H5 118.6
C6 C5 H5 118.6
N1 C6 C5 114.08(18)
N1 C6 H6A 108.7
C5 C6 H6A 108.7
N1 C6 H6B 108.7
C5 C6 H6B 108.7
H6A C6 H6B 107.6
O8 C7 C3 109.96(16)
O8 C7 H7A 109.7
C3 C7 H7A 109.7
O8 C7 H7B 109.7
C3 C7 H7B 109.7
H7A C7 H7B 108.2
C7 O8 C9 111.71(15)
O8 C9 N1 114.38(16)
O8 C9 H9A 108.7
N1 C9 H9A 108.7
O8 C9 H9B 108.7
N1 C9 H9B 108.7
H9A C9 H9B 107.6
O11 C10 N2 120.93(17)
O11 C10 N12 125.31(18)
N2 C10 N12 113.77(17)
C10 N12 C13 126.87(16)
C10 N12 H12 115.4(16)
C13 N12 H12 117.0(16)
C14 C13 C18 119.19(17)
C14 C13 N12 123.73(17)
C18 C13 N12 117.07(17)
C13 C14 C15 119.49(18)
C13 C14 H14 120.3
C15 C14 H14 120.3
C16 C15 C14 121.21(19)
C16 C15 H15 119.4
C14 C15 H15 119.4
C15 C16 C17 118.95(18)
C15 C16 H16 120.5
C17 C16 H16 120.5
C18 C17 C16 120.67(19)
C18 C17 H17 119.7
C16 C17 H17 119.7
C17 C18 C13 120.46(18)
C17 C18 H18 119.8
C13 C18 H18 119.8

loop_
_geom_bond_atom_site_label_1
_geom_bond_atom_site_label_2
_geom_bond_distance
N1 N2 1.417(2)
N1 C9 1.457(3)
N1 C6 1.474(3)
N2 C10 1.364(3)
N2 C3 1.456(2)
C3 C4 1.512(3)
C3 C7 1.533(3)
C3 H3 1
C4 C5 1.322(3)
C4 H4 0.95
C5 C6 1.492(3)
C5 H5 0.95
C6 H6A 0.99
C6 H6B 0.99
C7 O8 1.423(2)
C7 H7A 0.99
C7 H7B 0.99
O8 C9 1.430(2)
C9 H9A 0.99
C9 H9B 0.99
C10 O11 1.226(2)
C10 N12 1.369(2)
N12 C13 1.403(2)
N12 H12 0.84(2)
C13 C14 1.395(3)
C13 C18 1.397(3)
C14 C15 1.395(3)
C14 H14 0.95
C15 C16 1.385(3)
C15 H15 0.95
C16 C17 1.387(3)
C16 H16 0.95
C17 C18 1.384(3)
C17 H17 0.95
C18 H18 0.95

loop_
_geom_torsion_atom_site_label_1
_geom_torsion_atom_site_label_2
_geom_torsion_atom_site_label_3
_geom_torsion_atom_site_label_4
_geom_torsion
C9 N1 N2 C10 -122.09(19)
C6 N1 N2 C10 111.9(2)
C9 N1 N2 C3 59.7(2)
C6 N1 N2 C3 -66.3(2)
C10 N2 C3 C4 -120.8(2)
N1 N2 C3 C4 57.4(2)
C10 N2 C3 C7 120.6(2)
N1 N2 C3 C7 -61.3(2)
N2 C3 C4 C5 -24.1(3)
C7 C3 C4 C5 92.2(2)
C3 C4 C5 C6 2.9(3)
N2 N1 C6 C5 40.0(2)
C9 N1 C6 C5 -80.8(2)
C4 C5 C6 N1 -10.8(3)
N2 C3 C7 O8 56.8(2)
C4 C3 C7 O8 -60.8(2)
C3 C7 O8 C9 -54.9(2)
C7 O8 C9 N1 55.1(2)
N2 N1 C9 O8 -54.9(2)
C6 N1 C9 O8 66.4(2)
N1 N2 C10 O11 -177.72(18)
C3 N2 C10 O11 0.3(3)
N1 N2 C10 N12 2.8(3)
C3 N2 C10 N12 -179.18(18)
O11 C10 N12 C13 3.8(3)
N2 C10 N12 C13 -176.78(18)
C10 N12 C13 C14 -11.7(3)
C10 N12 C13 C18 169.30(18)
C18 C13 C14 C15 -1.8(3)
N12 C13 C14 C15 179.20(18)
C13 C14 C15 C16 0.4(3)
C14 C15 C16 C17 1.2(3)
C15 C16 C17 C18 -1.4(3)
C16 C17 C18 C13 0.0(3)
C14 C13 C18 C17 1.6(3)
N12 C13 C18 C17 -179.33(18)
